data_4304167
loop_
_publ_author_name
'Rupam Sarma'
'Anirban Karmakar'
'Jubaraj B. Baruah'

_publ_section_title
;
N-Oxides in Metal-Containing Multicomponent Molecular Complexes
;
_journal_name_full 'Inorganic Chemistry'
_journal_page_first 763
_journal_page_last 765
_journal_paper_doi 10.1021/ic701639n
_journal_volume 47
_journal_year 2008
_chemical_formula_sum 'C19 H13 Mn N3 O9'
_chemical_formula_weight 482.26
_chemical_name_systematic
; 
 ? 
;
_space_group_IT_number 15
_symmetry_cell_setting monoclinic
_symmetry_space_group_name_Hall '-C 2yc'
_symmetry_space_group_name_H-M 'C 1 2/c 1'
_atom_sites_solution_hydrogens geom
_atom_sites_solution_primary direct
_atom_sites_solution_secondary difmap
_audit_creation_method SHELXL-97
_cell_angle_alpha 90.00
_cell_angle_beta 101.421(2)
_cell_angle_gamma 90.00
_cell_formula_units_Z 4
_cell_length_a 25.6908(8)
_cell_length_b 9.7787(3)
_cell_length_c 7.6613(3)
_cell_measurement_temperature 296(2)
_cell_volume 1886.58(11)
_computing_cell_refinement 'Bruker SMART'
_computing_data_collection 'Bruker SMART'
_computing_data_reduction 'Bruker SAINT'
_computing_molecular_graphics 'Bruker SHELXTL'
_computing_publication_material 'Bruker SHELXTL'
_computing_structure_refinement 'SHELXL-97 (Sheldrick, 1997)'
_computing_structure_solution 'SHELXS-97 (Sheldrick, 1990)'
_diffrn_ambient_temperature 296(2)
_diffrn_measured_fraction_theta_full 0.964
_diffrn_measured_fraction_theta_max 0.964
_diffrn_measurement_device_type 'CCD area detector'
_diffrn_measurement_method 'phi and omega scans'
_diffrn_radiation_monochromator graphite
_diffrn_radiation_source 'fine-focus sealed tube'
_diffrn_radiation_type MoK\a
_diffrn_radiation_wavelength 0.71073
_diffrn_reflns_av_R_equivalents 0.0182
_diffrn_reflns_av_sigmaI/netI 0.0130
_diffrn_reflns_limit_h_max 32
_diffrn_reflns_limit_h_min -34
_diffrn_reflns_limit_k_max 13
_diffrn_reflns_limit_k_min -12
_diffrn_reflns_limit_l_max 9
_diffrn_reflns_limit_l_min -10
_diffrn_reflns_number 11049
_diffrn_reflns_theta_full 28.29
_diffrn_reflns_theta_max 28.29
_diffrn_reflns_theta_min 1.62
_exptl_absorpt_coefficient_mu 0.763
_exptl_absorpt_correction_type none
_exptl_crystal_colour yellow
_exptl_crystal_density_diffrn 1.698
_exptl_crystal_density_method 'not measured'
_exptl_crystal_description blocks
_exptl_crystal_F_000 980
_exptl_crystal_size_max 0.48
_exptl_crystal_size_mid 0.36
_exptl_crystal_size_min 0.30
_refine_diff_density_max 0.226
_refine_diff_density_min -0.334
_refine_diff_density_rms 0.082
_refine_ls_extinction_method none
_refine_ls_goodness_of_fit_ref 1.058
_refine_ls_hydrogen_treatment constr
_refine_ls_matrix_type full
_refine_ls_number_parameters 148
_refine_ls_number_reflns 2263
_refine_ls_number_restraints 0
_refine_ls_restrained_S_all 1.058
_refine_ls_R_factor_all 0.0300
_refine_ls_R_factor_gt 0.0276
_refine_ls_shift/su_max 0.000
_refine_ls_shift/su_mean 0.000
_refine_ls_structure_factor_coef Fsqd
_refine_ls_weighting_details 'calc w=1/[\s^2^(Fo^2^)+(0.0451P)^2^+0.9975P] where P=(Fo^2^+2Fc^2^)/3'
_refine_ls_weighting_scheme calc
_refine_ls_wR_factor_gt 0.0752
_refine_ls_wR_factor_ref 0.0777
_reflns_number_gt 2091
_reflns_number_total 2263
_reflns_threshold_expression >2sigma(I)
_cod_data_source_file ic701639n-file005.cif
_cod_data_source_block a-2
_cod_depositor_comments
;
The following automatic conversions were performed:
'_symmetry_cell_setting' value 'Monoclinic' changed to 'monoclinic'
according to '/home/saulius/struct/CIF-dictionaries/cif_core.dic'
dictionary named 'cif_core.dic' version 2.4.1 from 2010-06-29.

Automatic conversion script
Id: cif_fix_enum 1527 2010-12-29 10:47:43Z saulius 
;
_cod_database_code 4304167

loop_
_symmetry_equiv_pos_as_xyz
'x, y, z'
'-x, y, -z+1/2'
'x+1/2, y+1/2, z'
'-x+1/2, y+1/2, -z+1/2'
'-x, -y, -z'
'x, -y, z-1/2'
'-x+1/2, -y+1/2, -z'
'x+1/2, -y+1/2, z-1/2'

loop_
_atom_site_label
_atom_site_type_symbol
_atom_site_fract_x
_atom_site_fract_y
_atom_site_fract_z
_atom_site_U_iso_or_equiv
_atom_site_adp_type
_atom_site_occupancy
_atom_site_symmetry_multiplicity
_atom_site_calc_flag
_atom_site_refinement_flags
_atom_site_disorder_assembly
_atom_site_disorder_group
Mn1 Mn 0.5000 0.0000 0.0000 0.02535(10) Uani 1 2 d S . .
C1 C 0.64186(5) 0.14641(12) 0.31586(16) 0.0290(3) Uani 1 1 d . . .
C4 C 0.74914(5) 0.14939(14) 0.32168(18) 0.0332(3) Uani 1 1 d . . .
C5 C 0.73002(6) 0.06517(15) 0.43914(19) 0.0389(3) Uani 1 1 d . . .
H5 H 0.7528 0.0091 0.5176 0.047 Uiso 1 1 calc R . .
C2 C 0.66241(5) 0.23109(13) 0.19981(17) 0.0323(3) Uani 1 1 d . . .
H2 H 0.6397 0.2856 0.1190 0.039 Uiso 1 1 calc R . .
C3 C 0.71663(5) 0.23434(14) 0.20449(18) 0.0345(3) Uani 1 1 d . . .
H3 H 0.7308 0.2927 0.1300 0.041 Uiso 1 1 calc R . .
C6 C 0.67608(6) 0.06632(14) 0.43706(18) 0.0375(3) Uani 1 1 d . . .
H6 H 0.6626 0.0127 0.5180 0.045 Uiso 1 1 calc R . .
N1 N 0.80650(5) 0.14592(14) 0.32117(18) 0.0442(3) Uani 1 1 d . . .
O2 O 0.82307(5) 0.22026(19) 0.21594(19) 0.0716(4) Uani 1 1 d . . .
O1 O 0.83463(5) 0.06921(15) 0.4254(2) 0.0666(4) Uani 1 1 d . . .
C7 C 0.58272(5) 0.13313(13) 0.30471(18) 0.0320(3) Uani 1 1 d . . .
O4 O 0.55362(4) 0.14785(11) 0.15383(13) 0.0398(2) Uani 1 1 d . . .
O5 O 0.5000 -0.11664(12) 0.2500 0.0317(3) Uani 1 2 d S . .
N2 N 0.5000 -0.25433(15) 0.2500 0.0277(3) Uani 1 2 d S . .
C8 C 0.54552(6) -0.32102(15) 0.2479(2) 0.0412(3) Uani 1 1 d . . .
H8 H 0.5766 -0.2725 0.2464 0.049 Uiso 1 1 calc R . .
C9 C 0.54591(7) -0.46194(18) 0.2480(3) 0.0543(4) Uani 1 1 d . . .
H9 H 0.5774 -0.5087 0.2468 0.065 Uiso 1 1 calc R . .
C10 C 0.5000 -0.5337(3) 0.2500 0.0566(6) Uani 1 2 d S . .
H10 H 0.5000 -0.6289 0.2500 0.068 Uiso 1 2 calc SR . .
O6 O 0.43163(4) 0.10539(12) 0.05206(13) 0.0430(3) Uani 1 1 d . . .

loop_
_atom_site_aniso_label
_atom_site_aniso_U_11
_atom_site_aniso_U_22
_atom_site_aniso_U_33
_atom_site_aniso_U_23
_atom_site_aniso_U_13
_atom_site_aniso_U_12
Mn1 0.02434(15) 0.03419(16) 0.01935(15) 0.00012(9) 0.00873(10) 0.00087(9)
C1 0.0334(6) 0.0293(6) 0.0269(6) -0.0045(4) 0.0122(5) -0.0053(5)
C4 0.0317(6) 0.0384(6) 0.0310(6) -0.0088(5) 0.0097(5) -0.0024(5)
C5 0.0433(8) 0.0388(7) 0.0348(7) 0.0037(6) 0.0085(6) 0.0055(6)
C2 0.0343(7) 0.0345(6) 0.0295(6) 0.0027(5) 0.0095(5) -0.0025(5)
C3 0.0364(7) 0.0386(7) 0.0312(7) 0.0010(5) 0.0137(5) -0.0072(5)
C6 0.0462(8) 0.0358(7) 0.0340(7) 0.0062(5) 0.0164(6) -0.0028(6)
N1 0.0341(6) 0.0568(8) 0.0423(7) -0.0151(6) 0.0088(5) -0.0010(5)
O2 0.0377(6) 0.1232(13) 0.0581(8) 0.0106(8) 0.0195(6) -0.0093(7)
O1 0.0413(7) 0.0708(9) 0.0844(10) 0.0016(8) 0.0047(6) 0.0126(6)
C7 0.0346(7) 0.0320(6) 0.0321(7) -0.0057(5) 0.0131(5) -0.0096(5)
O4 0.0370(5) 0.0474(6) 0.0348(5) -0.0020(4) 0.0068(4) -0.0106(4)
O5 0.0447(7) 0.0289(6) 0.0236(6) 0.000 0.0119(5) 0.000
N2 0.0300(7) 0.0309(7) 0.0231(7) 0.000 0.0072(5) 0.000
C8 0.0316(7) 0.0433(7) 0.0504(9) 0.0018(6) 0.0125(6) 0.0031(6)
C9 0.0495(10) 0.0442(8) 0.0723(12) 0.0033(8) 0.0199(8) 0.0141(7)
C10 0.0716(18) 0.0341(10) 0.0671(17) 0.000 0.0210(13) 0.000
O6 0.0376(5) 0.0617(6) 0.0335(5) 0.0056(4) 0.0163(4) 0.0170(5)

loop_
_atom_type_symbol
_atom_type_description
_atom_type_scat_dispersion_real
_atom_type_scat_dispersion_imag
_atom_type_scat_source
C C 0.0033 0.0016 'International Tables Vol C Tables 4.2.6.8 and 6.1.1.4'
H H 0.0000 0.0000 'International Tables Vol C Tables 4.2.6.8 and 6.1.1.4'
N N 0.0061 0.0033 'International Tables Vol C Tables 4.2.6.8 and 6.1.1.4'
O O 0.0106 0.0060 'International Tables Vol C Tables 4.2.6.8 and 6.1.1.4'
Mn Mn 0.3368 0.7283 'International Tables Vol C Tables 4.2.6.8 and 6.1.1.4'

loop_
_geom_angle_atom_site_label_1
_geom_angle_atom_site_label_2
_geom_angle_atom_site_label_3
_geom_angle
_geom_angle_site_symmetry_1
_geom_angle_site_symmetry_3
_geom_angle_publ_flag
O6 Mn1 O6 180.0 5_655 . ?
O6 Mn1 O4 91.95(4) 5_655 5_655 ?
O6 Mn1 O4 88.05(4) . 5_655 ?
O6 Mn1 O4 88.05(4) 5_655 . ?
O6 Mn1 O4 91.95(4) . . ?
O4 Mn1 O4 180.0 5_655 . ?
O6 Mn1 O5 86.94(3) 5_655 5_655 ?
O6 Mn1 O5 93.06(3) . 5_655 ?
O4 Mn1 O5 88.99(3) 5_655 5_655 ?
O4 Mn1 O5 91.01(3) . 5_655 ?
O6 Mn1 O5 93.06(3) 5_655 . ?
O6 Mn1 O5 86.94(3) . . ?
O4 Mn1 O5 91.01(3) 5_655 . ?
O4 Mn1 O5 88.99(3) . . ?
O5 Mn1 O5 180.0 5_655 . ?
C6 C1 C2 119.52(12) . . ?
C6 C1 C7 119.10(11) . . ?
C2 C1 C7 121.27(12) . . ?
C3 C4 C5 122.48(12) . . ?
C3 C4 N1 119.30(12) . . ?
C5 C4 N1 118.22(13) . . ?
C4 C5 C6 118.22(13) . . ?
C4 C5 H5 120.9 . . ?
C6 C5 H5 120.9 . . ?
C3 C2 C1 120.18(12) . . ?
C3 C2 H2 119.9 . . ?
C1 C2 H2 119.9 . . ?
C4 C3 C2 118.64(12) . . ?
C4 C3 H3 120.7 . . ?
C2 C3 H3 120.7 . . ?
C5 C6 C1 120.87(12) . . ?
C5 C6 H6 119.6 . . ?
C1 C6 H6 119.6 . . ?
O1 N1 O2 123.91(14) . . ?
O1 N1 C4 118.29(14) . . ?
O2 N1 C4 117.80(14) . . ?
O4 C7 O6 127.30(13) . 2_655 ?
O4 C7 C1 116.84(11) . . ?
O6 C7 C1 115.84(12) 2_655 . ?
C7 O4 Mn1 128.38(9) . . ?
N2 O5 Mn1 120.77(3) . . ?
N2 O5 Mn1 120.77(3) . 2_655 ?
Mn1 O5 Mn1 118.45(5) . 2_655 ?
C8 N2 C8 121.85(17) . 2_655 ?
C8 N2 O5 119.08(9) . . ?
C8 N2 O5 119.07(9) 2_655 . ?
N2 C8 C9 119.48(14) . . ?
N2 C8 H8 120.3 . . ?
C9 C8 H8 120.3 . . ?
C10 C9 C8 120.29(16) . . ?
C10 C9 H9 119.9 . . ?
C8 C9 H9 119.9 . . ?
C9 C10 C9 118.6(2) 2_655 . ?
C9 C10 H10 120.7 2_655 . ?
C9 C10 H10 120.7 . . ?
C7 O6 Mn1 131.38(9) 2_655 . ?

loop_
_geom_bond_atom_site_label_1
_geom_bond_atom_site_label_2
_geom_bond_distance
_geom_bond_site_symmetry_2
_geom_bond_publ_flag
Mn1 O6 2.1409(9) 5_655 ?
Mn1 O6 2.1410(9) . ?
Mn1 O4 2.1757(10) 5_655 ?
Mn1 O4 2.1757(10) . ?
Mn1 O5 2.2292(6) 5_655 ?
Mn1 O5 2.2292(6) . ?
C1 C6 1.3875(19) . ?
C1 C2 1.3931(17) . ?
C1 C7 1.5104(18) . ?
C4 C3 1.377(2) . ?
C4 C5 1.3800(19) . ?
C4 N1 1.4749(18) . ?
C5 C6 1.383(2) . ?
C5 H5 0.9300 . ?
C2 C3 1.3869(19) . ?
C2 H2 0.9300 . ?
C3 H3 0.9300 . ?
C6 H6 0.9300 . ?
N1 O1 1.2224(19) . ?
N1 O2 1.223(2) . ?
C7 O4 1.2544(17) . ?
C7 O6 1.2546(16) 2_655 ?
O5 N2 1.3464(18) . ?
O5 Mn1 2.2292(6) 2_655 ?
N2 C8 1.3419(16) . ?
N2 C8 1.3419(16) 2_655 ?
C8 C9 1.378(2) . ?
C8 H8 0.9300 . ?
C9 C10 1.375(2) . ?
C9 H9 0.9300 . ?
C10 C9 1.375(2) 2_655 ?
C10 H10 0.9300 . ?
O6 C7 1.2545(16) 2_655 ?

loop_
_geom_torsion_atom_site_label_1
_geom_torsion_atom_site_label_2
_geom_torsion_atom_site_label_3
_geom_torsion_atom_site_label_4
_geom_torsion
_geom_torsion_site_symmetry_1
_geom_torsion_site_symmetry_2
_geom_torsion_site_symmetry_3
_geom_torsion_site_symmetry_4
_geom_torsion_publ_flag
C3 C4 C5 C6 0.4(2) . . . . ?
N1 C4 C5 C6 -178.67(12) . . . . ?
C6 C1 C2 C3 0.55(19) . . . . ?
C7 C1 C2 C3 -175.51(12) . . . . ?
C5 C4 C3 C2 -2.5(2) . . . . ?
N1 C4 C3 C2 176.56(12) . . . . ?
C1 C2 C3 C4 2.00(19) . . . . ?
C4 C5 C6 C1 2.2(2) . . . . ?
C2 C1 C6 C5 -2.7(2) . . . . ?
C7 C1 C6 C5 173.43(12) . . . . ?
C3 C4 N1 O1 -179.54(13) . . . . ?
C5 C4 N1 O1 -0.41(19) . . . . ?
C3 C4 N1 O2 0.4(2) . . . . ?
C5 C4 N1 O2 179.57(15) . . . . ?
C6 C1 C7 O4 -145.80(13) . . . . ?
C2 C1 C7 O4 30.27(17) . . . . ?
C6 C1 C7 O6 32.64(17) . . . 2_655 ?
C2 C1 C7 O6 -151.28(13) . . . 2_655 ?
O6 C7 O4 Mn1 -60.15(19) 2_655 . . . ?
C1 C7 O4 Mn1 118.09(11) . . . . ?
O6 Mn1 O4 C7 -73.42(12) 5_655 . . . ?
O6 Mn1 O4 C7 106.58(12) . . . . ?
O5 Mn1 O4 C7 -160.33(11) 5_655 . . . ?
O5 Mn1 O4 C7 19.68(11) . . . . ?
O6 Mn1 O5 N2 -53.64(3) 5_655 . . . ?
O6 Mn1 O5 N2 126.36(3) . . . . ?
O4 Mn1 O5 N2 38.37(3) 5_655 . . . ?
O4 Mn1 O5 N2 -141.63(3) . . . . ?
O6 Mn1 O5 Mn1 126.36(3) 5_655 . . 2_655 ?
O6 Mn1 O5 Mn1 -53.64(3) . . . 2_655 ?
O4 Mn1 O5 Mn1 -141.63(3) 5_655 . . 2_655 ?
O4 Mn1 O5 Mn1 38.37(3) . . . 2_655 ?
Mn1 O5 N2 C8 77.82(8) . . . . ?
Mn1 O5 N2 C8 -102.18(8) 2_655 . . . ?
Mn1 O5 N2 C8 -102.18(8) . . . 2_655 ?
Mn1 O5 N2 C8 77.82(8) 2_655 . . 2_655 ?
C8 N2 C8 C9 -0.04(13) 2_655 . . . ?
O5 N2 C8 C9 179.96(13) . . . . ?
N2 C8 C9 C10 0.1(3) . . . . ?
C8 C9 C10 C9 -0.04(13) . . . 2_655 ?
O4 Mn1 O6 C7 120.07(13) 5_655 . . 2_655 ?
O4 Mn1 O6 C7 -59.93(13) . . . 2_655 ?
O5 Mn1 O6 C7 -151.05(13) 5_655 . . 2_655 ?
O5 Mn1 O6 C7 28.95(13) . . . 2_655 ?
